data_4510566
loop_
_publ_author_name
'Eccles, Kevin S.'
'Morrison, Robin E.'
'Maguire, Anita R.'
'Lawrence, Simon E.'

_publ_section_title
;
 Crystal Landscape of Primary Aromatic Thioamides
;
_journal_issue 6
_journal_name_full 'Crystal Growth &amp; Design'
_journal_page_first 2753
_journal_paper_doi 10.1021/cg401891f
_journal_volume 14
_journal_year 2014
_chemical_formula_moiety 'C8 H9 N O S'
_chemical_formula_sum 'C8 H9 N O S'
_chemical_formula_weight 167.22
_chemical_name_common 3-methoxy-thiobenzamide
_space_group_crystal_system orthorhombic
_space_group_IT_number 61
_space_group_name_Hall '-P 2ac 2ab'
_space_group_name_H-M_alt 'P b c a'
_symmetry_space_group_name_Hall '-P 2ac 2ab'
_symmetry_space_group_name_H-M 'P b c a'
_atom_sites_solution_hydrogens geom
_atom_sites_solution_primary direct
_atom_sites_solution_secondary difmap
_cell_angle_alpha 90
_cell_angle_beta 90
_cell_angle_gamma 90
_cell_formula_units_Z 8
_cell_length_a 8.394(2)
_cell_length_b 11.176(3)
_cell_length_c 18.168(5)
_cell_measurement_reflns_used 2356
_cell_measurement_temperature 300.(2)
_cell_measurement_theta_max 21.9208
_cell_measurement_theta_min 2.2419
_cell_volume 1704.4(8)
_computing_cell_refinement 'SAINT V7.68A (Bruker AXS, 2009)'
_computing_data_collection 'Bruker Instrument Service v2009, 3, 0, 0'
_computing_data_reduction 'SAINT V7.68A (Bruker AXS, 2009)'
_computing_molecular_graphics 'Mercury 3.0 (Macrae et al, 2008)'
_computing_structure_refinement 'SHELXL-97 (Sheldrick, 2008)'
_computing_structure_solution 'SHELXS-97 (Sheldrick, 2008)'
_diffrn_ambient_temperature 300(2)
_diffrn_detector_area_resol_mean 8.3330
_diffrn_measured_fraction_theta_full 0.999
_diffrn_measured_fraction_theta_max 0.999
_diffrn_measurement_device_type 'Bruker SMART X2S'
_diffrn_measurement_method '\w scans'
_diffrn_radiation_monochromator 'doubly curved silicon crystal'
_diffrn_radiation_source 'micro-focus sealed tube'
_diffrn_radiation_type MoK\a
_diffrn_radiation_wavelength 0.71073
_diffrn_reflns_av_R_equivalents 0.0521
_diffrn_reflns_av_sigmaI/netI 0.0344
_diffrn_reflns_limit_h_max 10
_diffrn_reflns_limit_h_min -10
_diffrn_reflns_limit_k_max 14
_diffrn_reflns_limit_k_min -14
_diffrn_reflns_limit_l_max 23
_diffrn_reflns_limit_l_min -23
_diffrn_reflns_number 17697
_diffrn_reflns_theta_full 27.06
_diffrn_reflns_theta_max 27.06
_diffrn_reflns_theta_min 3.24
_exptl_absorpt_coefficient_mu 0.320
_exptl_absorpt_correction_T_max 0.95
_exptl_absorpt_correction_T_min 0.89
_exptl_absorpt_correction_type multi-scan
_exptl_absorpt_process_details 'SADABS V2008/1 (Bruker AXS)'
_exptl_crystal_colour 'clear colourless'
_exptl_crystal_density_diffrn 1.303
_exptl_crystal_density_method 'not measured'
_exptl_crystal_description Block
_exptl_crystal_F_000 704
_exptl_crystal_size_max 0.370
_exptl_crystal_size_mid 0.170
_exptl_crystal_size_min 0.160
_refine_diff_density_max 0.384
_refine_diff_density_min -0.386
_refine_ls_extinction_method none
_refine_ls_goodness_of_fit_ref 1.036
_refine_ls_hydrogen_treatment mixed
_refine_ls_matrix_type full
_refine_ls_number_parameters 109
_refine_ls_number_reflns 1877
_refine_ls_number_restraints 0
_refine_ls_restrained_S_all 1.036
_refine_ls_R_factor_all 0.0723
_refine_ls_R_factor_gt 0.0448
_refine_ls_shift/su_max 0.001
_refine_ls_shift/su_mean 0.000
_refine_ls_structure_factor_coef Fsqd
_refine_ls_weighting_details 'calc w=1/[\s^2^(Fo^2^)+(0.0514P)^2^+0.6326P] where P=(Fo^2^+2Fc^2^)/3'
_refine_ls_weighting_scheme calc
_refine_ls_wR_factor_gt 0.1058
_refine_ls_wR_factor_ref 0.1194
_reflns_number_gt 1285
_reflns_number_total 1877
_reflns_threshold_expression >2sigma(I)
_cod_data_source_file cg401891f_si_003.cif
_cod_data_source_block Compound_13
_cod_depositor_comments 'Adding full bibliography for 4510565--4510578.cif.'
_cod_database_code 4510566

loop_
_space_group_symop_operation_xyz
'x, y, z'
'-x+1/2, -y, z+1/2'
'-x, y+1/2, -z+1/2'
'x+1/2, -y+1/2, -z'
'-x, -y, -z'
'x-1/2, y, -z-1/2'
'x, -y-1/2, z-1/2'
'-x-1/2, y-1/2, z'

loop_
_atom_site_type_symbol
_atom_site_label
_atom_site_fract_x
_atom_site_fract_y
_atom_site_fract_z
_atom_site_U_iso_or_equiv
_atom_site_adp_type
_atom_site_calc_flag
_atom_site_refinement_flags
_atom_site_occupancy
C C1 0.4019(2) 0.52131(16) 0.10270(11) 0.0358(5) Uani d . 1
C C2 0.4503(2) 0.43363(18) 0.15261(11) 0.0385(5) Uani d . 1
H H2 0.3776 0.3778 0.1702 0.046 Uiso calc R 1
C C3 0.6081(2) 0.4303(2) 0.17589(12) 0.0460(5) Uani d . 1
C C4 0.7158(3) 0.5145(2) 0.15004(14) 0.0570(6) Uani d . 1
H H4 0.8213 0.5122 0.1657 0.068 Uiso calc R 1
C C5 0.6674(3) 0.6012(2) 0.10146(14) 0.0544(6) Uani d . 1
H H5 0.7403 0.6576 0.0847 0.065 Uiso calc R 1
C C6 0.5112(3) 0.60556(19) 0.07710(12) 0.0449(5) Uani d . 1
H H6 0.4794 0.6642 0.0439 0.054 Uiso calc R 1
C C7 0.2348(3) 0.52293(17) 0.07559(11) 0.0386(5) Uani d . 1
S S8 0.14019(8) 0.65022(5) 0.05300(4) 0.0601(3) Uani d . 1
H H9A 0.065(3) 0.413(2) 0.0528(12) 0.051(7) Uiso d . 1
H H9B 0.217(3) 0.349(2) 0.0753(13) 0.061(7) Uiso d . 1
N N9 0.1615(2) 0.41848(17) 0.07103(11) 0.0480(5) Uani d . 1
O O10 0.66698(19) 0.34744(16) 0.22422(10) 0.0677(5) Uani d . 1
C C11 0.5637(3) 0.2570(2) 0.25087(16) 0.0685(7) Uani d . 1
H H11A 0.4786 0.293 0.2784 0.103 Uiso calc R 1
H H11B 0.6222 0.2035 0.2822 0.103 Uiso calc R 1
H H11C 0.5203 0.2131 0.2101 0.103 Uiso calc R 1

loop_
_atom_site_aniso_label
_atom_site_aniso_U_11
_atom_site_aniso_U_22
_atom_site_aniso_U_33
_atom_site_aniso_U_12
_atom_site_aniso_U_13
_atom_site_aniso_U_23
C1 0.0371(11) 0.0313(10) 0.0390(11) 0.0009(8) 0.0011(9) -0.0060(8)
C2 0.0350(11) 0.0377(10) 0.0427(11) -0.0017(9) 0.0003(9) 0.0004(9)
C3 0.0382(12) 0.0509(12) 0.0488(13) 0.0026(10) -0.0054(10) 0.0014(11)
C4 0.0330(12) 0.0693(16) 0.0689(16) -0.0060(11) -0.0053(11) -0.0025(13)
C5 0.0432(14) 0.0555(14) 0.0644(16) -0.0135(11) 0.0083(11) 0.0027(12)
C6 0.0466(13) 0.0397(11) 0.0484(12) -0.0030(10) 0.0028(10) 0.0012(10)
C7 0.0389(11) 0.0323(10) 0.0445(11) 0.0010(9) -0.0036(9) -0.0021(8)
S8 0.0526(4) 0.0313(3) 0.0964(5) 0.0028(3) -0.0248(3) 0.0025(3)
N9 0.0408(11) 0.0313(9) 0.0718(14) -0.0021(8) -0.0156(10) 0.0022(9)
O10 0.0484(10) 0.0758(12) 0.0789(12) -0.0001(9) -0.0205(9) 0.0242(10)
C11 0.0656(16) 0.0678(16) 0.0720(17) 0.0128(14) -0.0059(14) 0.0244(14)

loop_
_atom_type_symbol
_atom_type_description
_atom_type_scat_dispersion_real
_atom_type_scat_dispersion_imag
_atom_type_scat_source
C C 0.0033 0.0016 'International Tables Vol C Tables 4.2.6.8 and 6.1.1.4'
H H 0.0000 0.0000 'International Tables Vol C Tables 4.2.6.8 and 6.1.1.4'
N N 0.0061 0.0033 'International Tables Vol C Tables 4.2.6.8 and 6.1.1.4'
O O 0.0106 0.0060 'International Tables Vol C Tables 4.2.6.8 and 6.1.1.4'
S S 0.1246 0.1234 'International Tables Vol C Tables 4.2.6.8 and 6.1.1.4'

loop_
_geom_angle_atom_site_label_1
_geom_angle_atom_site_label_2
_geom_angle_atom_site_label_3
_geom_angle
C6 C1 C2 119.95(19)
C6 C1 C7 120.13(18)
C2 C1 C7 119.90(17)
C3 C2 C1 119.57(19)
C3 C2 H2 120.2
C1 C2 H2 120.2
O10 C3 C4 116.18(19)
O10 C3 C2 123.8(2)
C4 C3 C2 120.0(2)
C5 C4 C3 120.3(2)
C5 C4 H4 119.9
C3 C4 H4 119.9
C4 C5 C6 120.7(2)
C4 C5 H5 119.6
C6 C5 H5 119.6
C5 C6 C1 119.5(2)
C5 C6 H6 120.3
C1 C6 H6 120.3
N9 C7 C1 116.68(18)
N9 C7 S8 120.83(17)
C1 C7 S8 122.48(15)
C7 N9 H9A 121.1(16)
C7 N9 H9B 120.6(16)
H9A N9 H9B 116.(2)
C3 O10 C11 118.77(17)
O10 C11 H11A 109.5
O10 C11 H11B 109.5
H11A C11 H11B 109.5
O10 C11 H11C 109.5
H11A C11 H11C 109.5
H11B C11 H11C 109.5

loop_
_geom_bond_atom_site_label_1
_geom_bond_atom_site_label_2
_geom_bond_distance
C1 C6 1.394(3)
C1 C2 1.396(3)
C1 C7 1.487(3)
C2 C3 1.391(3)
C2 H2 0.93
C3 O10 1.369(3)
C3 C4 1.387(3)
C4 C5 1.372(3)
C4 H4 0.93
C5 C6 1.385(3)
C5 H5 0.93
C6 H6 0.93
C7 N9 1.322(3)
C7 S8 1.680(2)
N9 H9A 0.88(2)
N9 H9B 0.91(3)
O10 C11 1.417(3)
C11 H11A 0.96
C11 H11B 0.96
C11 H11C 0.96

loop_
_geom_hbond_atom_site_label_D
_geom_hbond_atom_site_label_H
_geom_hbond_atom_site_label_A
_geom_hbond_site_symmetry_A
_geom_hbond_distance_DH
_geom_hbond_distance_HA
_geom_hbond_distance_DA
_geom_hbond_angle_DHA
N9 H9A S8 5_565 0.88(2) 2.68(2) 3.476(2) 152.1(19)
N9 H9B S8 8_655 0.91(3) 2.55(3) 3.445(2) 166.(2)

loop_
_geom_torsion_atom_site_label_1
_geom_torsion_atom_site_label_2
_geom_torsion_atom_site_label_3
_geom_torsion_atom_site_label_4
_geom_torsion
C6 C1 C2 C3 -0.6(3)
C7 C1 C2 C3 177.93(19)
C1 C2 C3 O10 -179.6(2)
C1 C2 C3 C4 0.6(3)
O10 C3 C4 C5 -179.9(2)
C2 C3 C4 C5 -0.1(4)
C3 C4 C5 C6 -0.5(4)
C4 C5 C6 C1 0.4(4)
C2 C1 C6 C5 0.1(3)
C7 C1 C6 C5 -178.4(2)
C6 C1 C7 N9 148.1(2)
C2 C1 C7 N9 -30.5(3)
C6 C1 C7 S8 -33.0(3)
C2 C1 C7 S8 148.45(17)
C4 C3 O10 C11 -178.2(2)
C2 C3 O10 C11 2.0(3)
